data_8106021
loop_
_publ_author_name
'Lo, Kong Mun'
'Lee, See Mun'
'Tiekink, Edward R.T.'

_publ_section_title
;
 Crystal structure of N-methyl-N-phenyl(methylsulfanyl)carbothioamide,
 C9H11NS2
;
_journal_issue 6
_journal_name_full 'Zeitschrift f\"ur Kristallographie - New Crystal Structures'
_journal_page_first 1325
_journal_page_last 1327
_journal_paper_doi 10.1515/ncrs-2019-0511
_journal_volume 234
_journal_year 2019
_chemical_formula_moiety 'C9 H11 N S2'
_chemical_formula_sum 'C9 H11 N S2'
_chemical_formula_weight 197.31
_space_group_crystal_system monoclinic
_space_group_IT_number 14
_space_group_name_Hall '-P 2yn'
_space_group_name_H-M_alt 'P 1 21/n 1'
_atom_sites_solution_hydrogens geom
_atom_sites_solution_primary direct
_atom_sites_solution_secondary difmap
_audit_creation_method SHELXL-2018/3
_cell_angle_alpha 90
_cell_angle_beta 96.835(2)
_cell_angle_gamma 90
_cell_formula_units_Z 4
_cell_length_a 5.61830(10)
_cell_length_b 18.2426(3)
_cell_length_c 9.5185(2)
_cell_measurement_reflns_used 5146
_cell_measurement_temperature 100(2)
_cell_measurement_theta_max 76.3770
_cell_measurement_theta_min 4.8060
_cell_volume 968.64(3)
_computing_cell_refinement 'CrysAlisPro [1]'
_computing_data_collection 'CrysAlisPro [1]'
_computing_data_reduction 'CrysAlisPro [1]'
_computing_molecular_graphics 'ORTEP-3 for Windows [4]'
_computing_publication_material 'SHELXL-2018/3 [3]'
_computing_structure_refinement 'SHELXL-2018/3 [3]'
_computing_structure_solution 'SHELXT 2014/5 [2]'
_diffrn_ambient_temperature 100(2)
_diffrn_detector_area_resol_mean 5.2558
_diffrn_measured_fraction_theta_full 1.000
_diffrn_measured_fraction_theta_max 1.000
_diffrn_measurement_device_type 'XtaLAB Synergy, Dualflex, AtlasS2'
_diffrn_measurement_method '\w scans'
_diffrn_radiation_type CuK\a
_diffrn_radiation_wavelength 1.54184
_diffrn_reflns_av_R_equivalents 0.0495
_diffrn_reflns_av_unetI/netI 0.0266
_diffrn_reflns_Laue_measured_fraction_full 1.000
_diffrn_reflns_Laue_measured_fraction_max 1.000
_diffrn_reflns_limit_h_max 5
_diffrn_reflns_limit_h_min -6
_diffrn_reflns_limit_k_max 21
_diffrn_reflns_limit_k_min -21
_diffrn_reflns_limit_l_max 11
_diffrn_reflns_limit_l_min -11
_diffrn_reflns_number 11698
_diffrn_reflns_point_group_measured_fraction_full 1.000
_diffrn_reflns_point_group_measured_fraction_max 1.000
_diffrn_reflns_theta_full 67.069
_diffrn_reflns_theta_max 67.069
_diffrn_reflns_theta_min 4.848
_diffrn_source 'micro-focus sealed X-ray tube'
_exptl_absorpt_coefficient_mu 4.513
_exptl_absorpt_correction_T_max 1.000
_exptl_absorpt_correction_T_min 0.748
_exptl_absorpt_correction_type gaussian
_exptl_absorpt_process_details 'CrysAlisPro [1]'
_exptl_crystal_colour colourless
_exptl_crystal_density_diffrn 1.353
_exptl_crystal_description prism
_exptl_crystal_F_000 416
_exptl_crystal_size_max 0.170
_exptl_crystal_size_mid 0.092
_exptl_crystal_size_min 0.041
_refine_diff_density_max 0.360
_refine_diff_density_min -0.307
_refine_diff_density_rms 0.055
_refine_ls_extinction_coef .
_refine_ls_extinction_method none
_refine_ls_goodness_of_fit_ref 1.040
_refine_ls_hydrogen_treatment constr
_refine_ls_matrix_type full
_refine_ls_number_parameters 111
_refine_ls_number_reflns 1735
_refine_ls_number_restraints 0
_refine_ls_restrained_S_all 1.040
_refine_ls_R_factor_all 0.0350
_refine_ls_R_factor_gt 0.0303
_refine_ls_shift/su_max 0.000
_refine_ls_shift/su_mean 0.000
_refine_ls_structure_factor_coef Fsqd
_refine_ls_weighting_details 'w=1/[\s^2^(Fo^2^)+(0.0470P)^2^+0.4218P] where P=(Fo^2^+2Fc^2^)/3'
_refine_ls_weighting_scheme calc
_refine_ls_wR_factor_gt 0.0791
_refine_ls_wR_factor_ref 0.0826
_reflns_Friedel_coverage 0.000
_reflns_Friedel_fraction_full .
_reflns_Friedel_fraction_max .
_reflns_number_gt 1558
_reflns_number_total 1735
_reflns_threshold_expression 'I > 2\s(I)'
_cod_data_source_file suppl_ncrs-2019-0511_suppl.cif
_cod_data_source_block shelx
_cod_original_sg_symbol_H-M 'P 21/n'
_cod_database_code 8106021
_shelx_shelxl_version_number 2018/3
_shelx_space_group_comment
;
The symmetry employed for this shelxl refinement is uniquely defined
by the following loop, which should always be used as a source of
symmetry information in preference to the above space-group names.
They are only intended as comments.
;
_shelx_estimated_absorpt_t_min 0.514
_shelx_estimated_absorpt_t_max 0.837

loop_
_space_group_symop_operation_xyz
'x, y, z'
'-x+1/2, y+1/2, -z+1/2'
'-x, -y, -z'
'x-1/2, -y-1/2, z-1/2'

loop_
_atom_site_label
_atom_site_type_symbol
_atom_site_fract_x
_atom_site_fract_y
_atom_site_fract_z
_atom_site_U_iso_or_equiv
_atom_site_adp_type
_atom_site_occupancy
_atom_site_site_symmetry_order
_atom_site_calc_flag
_atom_site_refinement_flags_posn
_atom_site_refinement_flags_adp
_atom_site_refinement_flags_occupancy
_atom_site_disorder_assembly
_atom_site_disorder_group
S1 S 0.52898(8) 0.54031(2) 0.22540(5) 0.02023(15) Uani 1 1 d . . . . .
S2 S 0.31034(8) 0.65491(2) 0.39930(5) 0.01934(15) Uani 1 1 d . . . . .
N1 N 0.6011(3) 0.68373(8) 0.21179(16) 0.0153(3) Uani 1 1 d . . . . .
C1 C 0.1812(4) 0.57046(11) 0.4487(2) 0.0257(4) Uani 1 1 d . . . . .
H1A H 0.083225 0.549454 0.366476 0.039 Uiso 1 1 calc R U . . .
H1B H 0.080440 0.579626 0.524144 0.039 Uiso 1 1 calc R U . . .
H1C H 0.309249 0.536056 0.482660 0.039 Uiso 1 1 calc R U . . .
C2 C 0.4920(3) 0.62716(10) 0.26972(18) 0.0145(4) Uani 1 1 d . . . . .
C3 C 0.7748(3) 0.66948(10) 0.11115(19) 0.0181(4) Uani 1 1 d . . . . .
H3A H 0.917919 0.646158 0.160744 0.027 Uiso 1 1 calc R U . . .
H3B H 0.819704 0.715878 0.069587 0.027 Uiso 1 1 calc R U . . .
H3C H 0.702498 0.636909 0.036002 0.027 Uiso 1 1 calc R U . . .
C4 C 0.5614(3) 0.75900(9) 0.24878(18) 0.0146(4) Uani 1 1 d . . . . .
C5 C 0.3513(3) 0.79439(10) 0.19358(19) 0.0176(4) Uani 1 1 d . . . . .
H5 H 0.233802 0.769028 0.131899 0.021 Uiso 1 1 calc R U . . .
C6 C 0.3147(3) 0.86695(10) 0.22923(19) 0.0190(4) Uani 1 1 d . . . . .
H6 H 0.170928 0.891202 0.192572 0.023 Uiso 1 1 calc R U . . .
C7 C 0.4874(3) 0.90418(10) 0.31828(19) 0.0186(4) Uani 1 1 d . . . . .
H7 H 0.461426 0.953743 0.343003 0.022 Uiso 1 1 calc R U . . .
C8 C 0.6988(3) 0.86889(11) 0.37137(19) 0.0206(4) Uani 1 1 d . . . . .
H8 H 0.817922 0.894582 0.431345 0.025 Uiso 1 1 calc R U . . .
C9 C 0.7357(3) 0.79614(10) 0.33673(19) 0.0180(4) Uani 1 1 d . . . . .
H9 H 0.879708 0.771934 0.373098 0.022 Uiso 1 1 calc R U . . .

loop_
_atom_site_aniso_label
_atom_site_aniso_U_11
_atom_site_aniso_U_22
_atom_site_aniso_U_33
_atom_site_aniso_U_23
_atom_site_aniso_U_13
_atom_site_aniso_U_12
S1 0.0238(3) 0.0114(2) 0.0269(3) -0.00089(17) 0.00900(19) 0.00040(17)
S2 0.0215(3) 0.0156(2) 0.0223(3) -0.00075(17) 0.00823(18) -0.00093(17)
N1 0.0137(7) 0.0122(7) 0.0209(8) 0.0001(6) 0.0065(6) -0.0005(6)
C1 0.0265(10) 0.0257(11) 0.0269(10) 0.0031(8) 0.0118(8) 0.0003(8)
C2 0.0121(8) 0.0138(9) 0.0176(8) 0.0011(7) 0.0019(6) 0.0012(7)
C3 0.0166(9) 0.0172(9) 0.0219(9) 0.0007(7) 0.0078(7) 0.0003(7)
C4 0.0161(8) 0.0113(8) 0.0178(8) 0.0013(7) 0.0075(7) -0.0016(7)
C5 0.0149(8) 0.0185(9) 0.0197(9) 0.0010(7) 0.0036(7) -0.0026(7)
C6 0.0172(9) 0.0170(9) 0.0239(9) 0.0047(7) 0.0070(7) 0.0034(7)
C7 0.0238(9) 0.0130(8) 0.0210(9) 0.0007(7) 0.0105(7) -0.0009(7)
C8 0.0212(9) 0.0188(9) 0.0217(9) -0.0005(7) 0.0026(7) -0.0054(8)
C9 0.0152(8) 0.0182(9) 0.0208(9) 0.0021(7) 0.0034(7) -0.0008(7)

loop_
_atom_type_symbol
_atom_type_description
_atom_type_scat_dispersion_real
_atom_type_scat_dispersion_imag
_atom_type_scat_source
C C 0.0181 0.0091 'International Tables Vol C Tables 4.2.6.8 and 6.1.1.4'
H H 0.0000 0.0000 'International Tables Vol C Tables 4.2.6.8 and 6.1.1.4'
N N 0.0311 0.0180 'International Tables Vol C Tables 4.2.6.8 and 6.1.1.4'
S S 0.3331 0.5567 'International Tables Vol C Tables 4.2.6.8 and 6.1.1.4'

loop_
_geom_angle_atom_site_label_1
_geom_angle_atom_site_label_2
_geom_angle_atom_site_label_3
_geom_angle
_geom_angle_site_symmetry_1
_geom_angle_site_symmetry_3
C2 S2 C1 102.89(9) . .
C2 N1 C4 122.50(14) . .
C2 N1 C3 119.97(15) . .
C4 N1 C3 117.49(14) . .
S2 C1 H1A 109.5 . .
S2 C1 H1B 109.5 . .
H1A C1 H1B 109.5 . .
S2 C1 H1C 109.5 . .
H1A C1 H1C 109.5 . .
H1B C1 H1C 109.5 . .
N1 C2 S1 123.32(13) . .
N1 C2 S2 113.21(13) . .
S1 C2 S2 123.47(11) . .
N1 C3 H3A 109.5 . .
N1 C3 H3B 109.5 . .
H3A C3 H3B 109.5 . .
N1 C3 H3C 109.5 . .
H3A C3 H3C 109.5 . .
H3B C3 H3C 109.5 . .
C9 C4 C5 120.49(16) . .
C9 C4 N1 119.61(16) . .
C5 C4 N1 119.89(16) . .
C6 C5 C4 119.59(17) . .
C6 C5 H5 120.2 . .
C4 C5 H5 120.2 . .
C7 C6 C5 120.17(17) . .
C7 C6 H6 119.9 . .
C5 C6 H6 119.9 . .
C6 C7 C8 120.00(17) . .
C6 C7 H7 120.0 . .
C8 C7 H7 120.0 . .
C9 C8 C7 120.05(17) . .
C9 C8 H8 120.0 . .
C7 C8 H8 120.0 . .
C4 C9 C8 119.69(17) . .
C4 C9 H9 120.2 . .
C8 C9 H9 120.2 . .

loop_
_geom_bond_atom_site_label_1
_geom_bond_atom_site_label_2
_geom_bond_distance
_geom_bond_site_symmetry_2
S1 C2 1.6590(18) .
S2 C2 1.7662(17) .
S2 C1 1.789(2) .
N1 C2 1.351(2) .
N1 C4 1.442(2) .
N1 C3 1.470(2) .
C1 H1A 0.9800 .
C1 H1B 0.9800 .
C1 H1C 0.9800 .
C3 H3A 0.9800 .
C3 H3B 0.9800 .
C3 H3C 0.9800 .
C4 C9 1.387(3) .
C4 C5 1.392(3) .
C5 C6 1.388(3) .
C5 H5 0.9500 .
C6 C7 1.388(3) .
C6 H6 0.9500 .
C7 C8 1.392(3) .
C7 H7 0.9500 .
C8 C9 1.389(3) .
C8 H8 0.9500 .
C9 H9 0.9500 .

loop_
_geom_torsion_atom_site_label_1
_geom_torsion_atom_site_label_2
_geom_torsion_atom_site_label_3
_geom_torsion_atom_site_label_4
_geom_torsion
_geom_torsion_site_symmetry_1
_geom_torsion_site_symmetry_2
_geom_torsion_site_symmetry_3
_geom_torsion_site_symmetry_4
C4 N1 C2 S1 178.20(13) . . . .
C3 N1 C2 S1 -4.3(2) . . . .
C4 N1 C2 S2 -2.8(2) . . . .
C3 N1 C2 S2 174.72(12) . . . .
C1 S2 C2 N1 177.21(13) . . . .
C1 S2 C2 S1 -3.77(14) . . . .
C2 N1 C4 C9 104.47(19) . . . .
C3 N1 C4 C9 -73.1(2) . . . .
C2 N1 C4 C5 -77.0(2) . . . .
C3 N1 C4 C5 105.45(19) . . . .
C9 C4 C5 C6 -1.2(3) . . . .
N1 C4 C5 C6 -179.77(15) . . . .
C4 C5 C6 C7 0.6(3) . . . .
C5 C6 C7 C8 0.4(3) . . . .
C6 C7 C8 C9 -0.8(3) . . . .
C5 C4 C9 C8 0.8(3) . . . .
N1 C4 C9 C8 179.37(15) . . . .
C7 C8 C9 C4 0.2(3) . . . .
